data_2224857
loop_
_publ_author_name
'Ramesh, P.'
'Manikannan, Ramaiyan'
'Muthusubramanian, S.'
'Ravichandran, K.'
'Ponnuswamy, M. N.'

_publ_section_title (<i>E</i>)-3-(4-Bromophenyl)-3-[3-(4-bromophenyl)-1<i>H</i>-pyrazol-1-yl]prop-2-enal
_journal_coeditor_code BT5143
_journal_issue 2
_journal_name_full 'Acta Crystallographica Section E'
_journal_page_first o279
_journal_paper_doi 10.1107/S1600536809054749
_journal_volume 66
_journal_year 2010
_chemical_formula_iupac 'C18 H12 Br2 N2 O'
_chemical_formula_moiety 'C18 H12 Br2 N2 O'
_chemical_formula_sum 'C18 H12 Br2 N2 O'
_chemical_formula_weight 432.12
_chemical_name_common
;
(E)-3-(4-bromophenyl)-3-[3-(4-bromophenyl)-1H-pyrazol-1-yl]-2-propenal
;
_chemical_name_systematic
;
(<i>E</i>)-3-(4-Bromophenyl)-3-[3-(4-bromophenyl)-1<i>H</i>-pyrazol-
1-yl]prop-2-enal
;
_space_group_IT_number 29
_symmetry_cell_setting orthorhombic
_symmetry_space_group_name_Hall 'P 2c -2ac'
_symmetry_space_group_name_H-M 'P c a 21'
_atom_sites_solution_hydrogens geom
_atom_sites_solution_primary direct
_atom_sites_solution_secondary difmap
_audit_creation_method SHELXL-97
_cell_angle_alpha 90.00
_cell_angle_beta 90.00
_cell_angle_gamma 90.00
_cell_formula_units_Z 8
_cell_length_a 9.2600(3)
_cell_length_b 9.3782(3)
_cell_length_c 37.9965(4)
_cell_measurement_reflns_used 2356
_cell_measurement_temperature 293(2)
_cell_measurement_theta_max 26.66
_cell_measurement_theta_min 2.14
_cell_volume 3299.70(15)
_computing_cell_refinement 'SAINT (Bruker, 2004)'
_computing_data_collection 'APEX2 (Bruker, 2004)'
_computing_data_reduction 'SAINT (Bruker, 2004)'
_computing_molecular_graphics 'ORTEP-3 (Farrugia, (1997))'
_computing_publication_material 'SHELXL97 (Sheldrick, 2008) and PLATON (Spek, 2009)'
_computing_structure_refinement 'SHELXL97 (Sheldrick, 2008)'
_computing_structure_solution 'SHELXS97 (Sheldrick, 2008)'
_diffrn_ambient_temperature 293(2)
_diffrn_measured_fraction_theta_full 0.999
_diffrn_measured_fraction_theta_max 0.997
_diffrn_measurement_device_type 'Bruker Kappa APEXII diffractometer'
_diffrn_measurement_method '\w and \f scans'
_diffrn_radiation_monochromator graphite
_diffrn_radiation_source 'fine-focus sealed tube'
_diffrn_radiation_type MoK\a
_diffrn_radiation_wavelength 0.71073
_diffrn_reflns_av_R_equivalents 0.0324
_diffrn_reflns_av_sigmaI/netI 0.0459
_diffrn_reflns_limit_h_max 11
_diffrn_reflns_limit_h_min -9
_diffrn_reflns_limit_k_max 8
_diffrn_reflns_limit_k_min -11
_diffrn_reflns_limit_l_max 28
_diffrn_reflns_limit_l_min -47
_diffrn_reflns_number 17654
_diffrn_reflns_theta_full 25.00
_diffrn_reflns_theta_max 26.66
_diffrn_reflns_theta_min 2.14
_diffrn_standards_decay_% 0
_diffrn_standards_interval_time 0
_diffrn_standards_number 0
_exptl_absorpt_coefficient_mu 4.918
_exptl_absorpt_correction_T_max 0.455
_exptl_absorpt_correction_T_min 0.319
_exptl_absorpt_correction_type multi-scan
_exptl_absorpt_process_details '(SADABS; Sheldrick, 2001)'
_exptl_crystal_colour Colorless
_exptl_crystal_density_diffrn 1.740
_exptl_crystal_density_method 'not measured'
_exptl_crystal_description Block
_exptl_crystal_F_000 1696
_exptl_crystal_size_max 0.30
_exptl_crystal_size_mid 0.20
_exptl_crystal_size_min 0.16
_refine_diff_density_max 0.936
_refine_diff_density_min -0.677
_refine_ls_abs_structure_details 'Flack (1983), 1831 Friedel pairs'
_refine_ls_abs_structure_Flack 0.226(12)
_refine_ls_extinction_method none
_refine_ls_goodness_of_fit_ref 1.012
_refine_ls_hydrogen_treatment constr
_refine_ls_matrix_type full
_refine_ls_number_parameters 416
_refine_ls_number_reflns 5353
_refine_ls_number_restraints 2
_refine_ls_restrained_S_all 1.012
_refine_ls_R_factor_all 0.0763
_refine_ls_R_factor_gt 0.0370
_refine_ls_shift/su_max 0.002
_refine_ls_shift/su_mean 0.000
_refine_ls_structure_factor_coef Fsqd
_refine_ls_weighting_details 'calc w=1/[\s^2^(Fo^2^)+(0.0332P)^2^+2.8025P] where P=(Fo^2^+2Fc^2^)/3'
_refine_ls_weighting_scheme calc
_refine_ls_wR_factor_gt 0.0738
_refine_ls_wR_factor_ref 0.0858
_reflns_number_gt 3562
_reflns_number_total 5353
_reflns_threshold_expression I>2\s(I)
_cod_data_source_file bt5143.cif
_cod_data_source_block I
_cod_depositor_comments
;
The following automatic conversions were performed:
'_symmetry_cell_setting' value 'Orthorhombic' changed to 'orthorhombic'
according to '/home/saulius/struct/CIF-dictionaries/cif_core.dic'
dictionary named 'cif_core.dic' version 2.4.1 from 2010-06-29.

Automatic conversion script
Id: cif_fix_enum 1527 2010-12-29 10:47:43Z saulius 

The following automatic conversions were performed:

'_symmetry_cell_setting' value 'Orthorhombic' changed to
'orthorhombic' according to
/home/saulius/struct/CIF-dictionaries/cif_core.dic dictionary named
'cif_core.dic' version 2.4.1 from 2010-06-29.

Automatic conversion script
Id: cif_fix_values 1715 2011-07-08 13:25:40Z adriana 
;
_cod_database_code 2224857
_cod_database_fobs_code 2224857

loop_
_symmetry_equiv_pos_as_xyz
'x, y, z'
'-x, -y, z+1/2'
'-x+1/2, y, z+1/2'
'x+1/2, -y, z'

loop_
_atom_site_type_symbol
_atom_site_label
_atom_site_fract_x
_atom_site_fract_y
_atom_site_fract_z
_atom_site_U_iso_or_equiv
_atom_site_adp_type
_atom_site_calc_flag
_atom_site_refinement_flags
_atom_site_occupancy
_atom_site_disorder_assembly
_atom_site_disorder_group
Br Br1A 1.06404(10) 0.03442(11) 1.04136(2) 0.0845(3) Uani d . 1 . .
Br Br1B -0.30627(8) 0.54380(9) 0.52040(2) 0.0701(2) Uani d . 1 . .
Br Br2A 0.53252(8) 0.16474(8) 0.66987(2) 0.0689(2) Uani d . 1 . .
Br Br2B 0.20118(8) 0.34086(8) 0.888391(19) 0.0687(2) Uani d . 1 . .
O O1A 0.4407(6) 0.3862(6) 0.94905(14) 0.0893(18) Uani d . 1 . .
O O1B 0.2716(6) 0.0770(5) 0.61274(14) 0.0782(15) Uani d . 1 . .
N N1A 0.6924(5) 0.1737(5) 0.84642(15) 0.0441(13) Uani d . 1 . .
N N1B 0.0394(5) 0.3223(5) 0.71192(13) 0.0386(12) Uani d . 1 . .
N N2A 0.7688(5) 0.1414(5) 0.87580(13) 0.0394(12) Uani d . 1 . .
N N2B -0.0373(5) 0.3565(5) 0.68274(13) 0.0401(12) Uani d . 1 . .
C C3A 0.8905(7) 0.0679(6) 0.86725(18) 0.0456(16) Uani d . 1 . .
H H3A 0.9595 0.0339 0.8829 0.055 Uiso calc R 1 . .
C C3B -0.1573(6) 0.4349(6) 0.69043(19) 0.0427(16) Uani d . 1 . .
H H3B -0.2241 0.4709 0.6745 0.051 Uiso calc R 1 . .
C C4A 0.8933(7) 0.0536(6) 0.83279(19) 0.0451(16) Uani d . 1 . .
H H4A 0.9637 0.0077 0.8195 0.054 Uiso calc R 1 . .
C C4B -0.1601(6) 0.4502(6) 0.72623(17) 0.0409(15) Uani d . 1 . .
H H4B -0.2292 0.4972 0.7397 0.049 Uiso calc R 1 . .
C C5A 0.7689(6) 0.1212(6) 0.82008(16) 0.0357(14) Uani d . 1 . .
C C5B -0.0348(7) 0.3788(6) 0.73838(16) 0.0358(14) Uani d . 1 . .
C C6A 0.7229(7) 0.1875(6) 0.90911(18) 0.0466(17) Uani d . 1 . .
C C6B 0.0081(6) 0.3060(6) 0.64915(17) 0.0390(15) Uani d . 1 . .
C C7A 0.8119(7) 0.1444(7) 0.93918(16) 0.0429(16) Uani d . 1 . .
C C7B -0.0733(6) 0.3630(7) 0.61901(16) 0.0409(16) Uani d . 1 . .
C C8A 0.9017(7) 0.2424(7) 0.95476(18) 0.0520(17) Uani d . 1 . .
H H8A 0.9111 0.3333 0.9452 0.062 Uiso calc R 1 . .
C C8B -0.1625(7) 0.2773(7) 0.59906(18) 0.0468(16) Uani d . 1 . .
H H8B -0.1745 0.1818 0.6050 0.056 Uiso calc R 1 . .
C C9A 0.9776(8) 0.2055(8) 0.9845(2) 0.063(2) Uani d . 1 . .
H H9A 1.0377 0.2725 0.9951 0.076 Uiso calc R 1 . .
C C9B -0.2332(7) 0.3330(7) 0.57053(18) 0.0527(17) Uani d . 1 . .
H H9B -0.2960 0.2759 0.5577 0.063 Uiso calc R 1 . .
C C10A 0.9667(7) 0.0750(8) 0.99855(18) 0.0523(17) Uani d . 1 . .
C C10B -0.2125(7) 0.4713(7) 0.56087(19) 0.0478(17) Uani d . 1 . .
C C11A 0.8816(9) -0.0234(8) 0.9832(2) 0.059(2) Uani d . 1 . .
H H11A 0.8749 -0.1140 0.9930 0.070 Uiso calc R 1 . .
C C11B -0.1234(7) 0.5587(7) 0.58027(18) 0.0486(17) Uani d . 1 . .
H H11B -0.1100 0.6535 0.5738 0.058 Uiso calc R 1 . .
C C12A 0.8043(8) 0.0080(7) 0.9532(3) 0.058(2) Uani d . 1 . .
H H12A 0.7477 -0.0615 0.9425 0.069 Uiso calc R 1 . .
C C12B -0.0553(8) 0.5044(7) 0.6090(2) 0.053(2) Uani d . 1 . .
H H12B 0.0046 0.5631 0.6223 0.064 Uiso calc R 1 . .
C C13A 0.6043(7) 0.2674(7) 0.91238(19) 0.0581(18) Uani d U 1 . .
H H13A 0.5540 0.2924 0.8921 0.070 Uiso calc R 1 . .
C C13B 0.1155(7) 0.2129(6) 0.64759(17) 0.0480(16) Uani d . 1 . .
H H13 0.1556 0.1794 0.6685 0.058 Uiso calc R 1 . .
C C14A 0.5513(8) 0.3163(7) 0.9454(2) 0.063(2) Uani d U 1 . .
H H14A 0.6039 0.2936 0.9655 0.076 Uiso calc R 1 . .
C C14B 0.1728(8) 0.1613(7) 0.61425(19) 0.0554(18) Uani d . 1 . .
H H14 0.1320 0.1941 0.5934 0.067 Uiso calc R 1 . .
C C15A 0.7154(6) 0.1352(6) 0.78364(17) 0.0375(15) Uani d . 1 . .
C C15B 0.0164(6) 0.3646(6) 0.77424(17) 0.0360(14) Uani d . 1 . .
C C16A 0.7845(7) 0.0686(6) 0.75603(19) 0.0472(17) Uani d . 1 . .
H H16A 0.8673 0.0153 0.7604 0.057 Uiso calc R 1 . .
C C16B -0.0520(7) 0.4315(6) 0.80212(18) 0.0428(16) Uani d . 1 . .
H H16B -0.1355 0.4837 0.7978 0.051 Uiso calc R 1 . .
C C17A 0.7334(7) 0.0793(6) 0.72186(18) 0.0464(16) Uani d . 1 . .
H H17A 0.7822 0.0361 0.7033 0.056 Uiso calc R 1 . .
C C17B -0.0001(7) 0.4232(7) 0.83575(18) 0.0494(17) Uani d . 1 . .
H H17B -0.0479 0.4695 0.8540 0.059 Uiso calc R 1 . .
C C18A 0.6105(7) 0.1544(6) 0.71609(16) 0.0420(15) Uani d . 1 . .
C C18B 0.1237(7) 0.3455(6) 0.84255(17) 0.0435(15) Uani d . 1 . .
C C19A 0.5396(6) 0.2233(7) 0.74279(19) 0.0456(16) Uani d . 1 . .
H H19A 0.4566 0.2758 0.7381 0.055 Uiso calc R 1 . .
C C19B 0.1903(6) 0.2769(7) 0.81560(18) 0.0470(17) Uani d . 1 . .
H H19B 0.2726 0.2231 0.8201 0.056 Uiso calc R 1 . .
C C20A 0.5924(6) 0.2141(6) 0.77660(17) 0.0413(15) Uani d . 1 . .
H H20A 0.5451 0.2612 0.7948 0.050 Uiso calc R 1 . .
C C20B 0.1383(7) 0.2854(6) 0.78198(18) 0.0398(15) Uani d . 1 . .
H H20B 0.1858 0.2372 0.7640 0.048 Uiso calc R 1 . .

loop_
_atom_site_aniso_label
_atom_site_aniso_U_11
_atom_site_aniso_U_22
_atom_site_aniso_U_33
_atom_site_aniso_U_12
_atom_site_aniso_U_13
_atom_site_aniso_U_23
Br1A 0.0906(6) 0.1116(6) 0.0512(5) 0.0180(5) -0.0083(5) 0.0153(5)
Br1B 0.0723(5) 0.0778(5) 0.0601(6) 0.0001(4) -0.0177(4) 0.0176(5)
Br2A 0.0836(5) 0.0759(5) 0.0474(4) 0.0057(4) -0.0086(4) 0.0055(4)
Br2B 0.0748(5) 0.0871(5) 0.0442(4) 0.0013(5) -0.0060(4) 0.0059(4)
O1A 0.096(4) 0.116(4) 0.056(3) 0.053(4) -0.002(3) -0.022(3)
O1B 0.082(4) 0.077(3) 0.075(4) 0.032(3) 0.016(3) -0.012(3)
N1A 0.037(3) 0.049(3) 0.046(4) 0.004(3) 0.009(3) 0.002(3)
N1B 0.042(3) 0.044(3) 0.029(3) 0.001(2) 0.001(2) -0.001(2)
N2A 0.040(3) 0.044(3) 0.035(3) 0.003(2) 0.003(3) -0.001(2)
N2B 0.043(3) 0.040(3) 0.038(3) 0.008(3) 0.002(3) -0.006(2)
C3A 0.046(4) 0.044(4) 0.047(4) 0.001(3) -0.003(3) -0.012(3)
C3B 0.033(3) 0.036(4) 0.059(5) 0.009(3) -0.001(3) 0.002(3)
C4A 0.049(4) 0.029(3) 0.058(5) -0.001(3) 0.003(4) -0.013(4)
C4B 0.033(3) 0.046(4) 0.044(4) 0.005(3) 0.006(3) -0.002(4)
C5A 0.033(3) 0.030(3) 0.044(4) -0.002(3) 0.005(3) -0.001(3)
C5B 0.045(4) 0.025(3) 0.038(4) -0.007(3) 0.003(3) 0.002(3)
C6A 0.050(4) 0.044(4) 0.046(5) -0.003(3) 0.007(3) -0.002(3)
C6B 0.039(3) 0.041(4) 0.037(4) -0.006(3) -0.002(3) 0.000(3)
C7A 0.047(4) 0.045(4) 0.037(4) -0.004(3) 0.002(3) 0.002(3)
C7B 0.045(4) 0.041(4) 0.037(4) 0.004(3) 0.004(3) -0.002(3)
C8A 0.055(4) 0.045(4) 0.055(4) -0.004(3) -0.012(4) 0.008(3)
C8B 0.046(4) 0.036(3) 0.058(4) -0.009(3) -0.004(3) -0.002(3)
C9A 0.057(4) 0.067(5) 0.066(5) -0.007(4) -0.007(4) -0.009(4)
C9B 0.053(4) 0.053(4) 0.053(4) -0.004(3) -0.017(4) -0.009(4)
C10A 0.050(4) 0.059(5) 0.048(4) 0.005(4) 0.004(3) 0.006(4)
C10B 0.046(4) 0.047(4) 0.050(5) 0.002(3) -0.007(3) 0.007(3)
C11A 0.081(5) 0.039(4) 0.056(5) 0.012(4) 0.010(4) 0.017(4)
C11B 0.058(4) 0.039(4) 0.048(4) -0.005(3) 0.000(4) 0.003(3)
C12A 0.074(6) 0.034(4) 0.064(6) -0.007(3) -0.001(5) 0.002(3)
C12B 0.059(6) 0.054(5) 0.046(5) -0.010(3) -0.013(4) -0.001(3)
C13A 0.059(5) 0.069(4) 0.046(4) 0.011(4) 0.000(3) -0.008(4)
C13B 0.056(4) 0.049(4) 0.039(4) 0.009(3) -0.001(3) 0.007(3)
C14A 0.063(5) 0.078(5) 0.049(4) 0.015(4) 0.000(3) -0.012(4)
C14B 0.063(5) 0.056(4) 0.048(5) 0.010(4) 0.006(4) -0.003(4)
C15A 0.040(4) 0.032(3) 0.041(4) -0.008(3) 0.010(3) -0.004(3)
C15B 0.038(3) 0.028(3) 0.042(4) -0.003(3) 0.007(3) 0.001(3)
C16A 0.037(4) 0.046(4) 0.058(5) 0.006(3) 0.003(3) -0.006(4)
C16B 0.043(4) 0.040(4) 0.045(4) 0.004(3) -0.002(3) -0.004(4)
C17A 0.052(4) 0.042(4) 0.046(4) 0.004(3) 0.003(3) -0.006(3)
C17B 0.050(4) 0.058(4) 0.040(4) 0.005(4) 0.009(3) -0.015(3)
C18A 0.048(4) 0.035(3) 0.043(4) -0.001(3) 0.000(3) 0.007(3)
C18B 0.045(4) 0.045(4) 0.040(4) -0.006(3) 0.000(3) 0.004(3)
C19A 0.039(4) 0.046(4) 0.052(5) 0.000(3) 0.005(3) 0.003(3)
C19B 0.039(4) 0.048(4) 0.054(5) 0.006(3) 0.010(3) 0.009(3)
C20A 0.035(3) 0.047(4) 0.043(4) 0.006(3) 0.009(3) -0.001(3)
C20B 0.046(3) 0.036(4) 0.038(4) 0.002(3) 0.007(3) -0.001(3)

loop_
_atom_type_symbol
_atom_type_description
_atom_type_scat_dispersion_real
_atom_type_scat_dispersion_imag
_atom_type_scat_source
C C 0.0033 0.0016 'International Tables Vol C Tables 4.2.6.8 and 6.1.1.4'
H H 0.0000 0.0000 'International Tables Vol C Tables 4.2.6.8 and 6.1.1.4'
Br Br -0.2901 2.4595 'International Tables Vol C Tables 4.2.6.8 and 6.1.1.4'
N N 0.0061 0.0033 'International Tables Vol C Tables 4.2.6.8 and 6.1.1.4'
O O 0.0106 0.0060 'International Tables Vol C Tables 4.2.6.8 and 6.1.1.4'

loop_
_geom_angle_atom_site_label_1
_geom_angle_atom_site_label_2
_geom_angle_atom_site_label_3
_geom_angle_site_symmetry_1
_geom_angle_site_symmetry_3
_geom_angle
_geom_angle_publ_flag
C5A N1A N2A . . 105.1(5) ?
C5B N1B N2B . . 104.7(5) ?
N1A N2A C3A . . 110.4(5) ?
N1A N2A C6A . . 121.0(5) ?
C3A N2A C6A . . 128.5(6) ?
N1B N2B C3B . . 112.3(5) ?
N1B N2B C6B . . 120.0(5) ?
C3B N2B C6B . . 127.7(5) ?
C4A C3A N2A . . 107.8(6) ?
C4A C3A H3A . . 126.1 ?
N2A C3A H3A . . 126.1 ?
N2B C3B C4B . . 106.6(6) ?
N2B C3B H3B . . 126.7 ?
C4B C3B H3B . . 126.7 ?
C3A C4A C5A . . 106.3(6) ?
C3A C4A H4A . . 126.8 ?
C5A C4A H4A . . 126.8 ?
C3B C4B C5B . . 105.0(6) ?
C3B C4B H4B . . 127.5 ?
C5B C4B H4B . . 127.5 ?
N1A C5A C4A 1 . 110.4(6) ?
N1A C5A C4A . . 110.4(6) ?
N1A C5A C15A 1 . 119.8(5) ?
N1A C5A C15A . . 119.8(5) ?
C4A C5A C15A . . 129.8(6) ?
N1B C5B C4B 1 . 111.4(6) ?
N1B C5B C4B . . 111.4(6) ?
N1B C5B C15B 1 . 120.4(5) ?
N1B C5B C15B . . 120.4(5) ?
C4B C5B C15B . . 128.2(6) ?
C13A C6A N2A . . 120.4(6) ?
C13A C6A C7A . . 123.0(6) ?
N2A C6A C7A . . 116.6(5) ?
C13B C6B N2B . . 118.7(6) ?
C13B C6B C7B . . 126.1(6) ?
N2B C6B C7B . . 115.2(5) ?
C8A C7A C12A . . 118.8(6) ?
C8A C7A C6A . . 119.4(6) ?
C12A C7A C6A . . 121.7(7) ?
C8B C7B C12B . . 118.5(6) ?
C8B C7B C6B . . 121.5(6) ?
C12B C7B C6B . . 119.8(6) ?
C7A C8A C9A . . 119.7(6) ?
C7A C8A H8A . . 120.2 ?
C9A C8A H8A . . 120.2 ?
C9B C8B C7B . . 120.0(6) ?
C9B C8B H8B . . 120.0 ?
C7B C8B H8B . . 120.0 ?
C10A C9A C8A . . 121.3(7) ?
C10A C9A H9A . . 119.4 ?
C8A C9A H9A . . 119.4 ?
C10B C9B C8B . . 120.6(6) ?
C10B C9B H9B . . 119.7 ?
C8B C9B H9B . . 119.7 ?
C9A C10A C11A . . 119.8(7) ?
C9A C10A Br1A . . 119.3(6) ?
C11A C10A Br1A . . 120.8(6) ?
C9B C10B C11B . . 120.5(6) ?
C9B C10B Br1B . . 119.8(5) ?
C11B C10B Br1B . . 119.7(5) ?
C10A C11A C12A . . 121.1(6) ?
C10A C11A H11A . . 119.4 ?
C12A C11A H11A . . 119.4 ?
C12B C11B C10B . . 119.0(6) ?
C12B C11B H11B . . 120.5 ?
C10B C11B H11B . . 120.5 ?
C11A C12A C7A . . 119.3(7) ?
C11A C12A H12A . . 120.4 ?
C7A C12A H12A . . 120.4 ?
C11B C12B C7B . . 121.4(7) ?
C11B C12B H12B . . 119.3 ?
C7B C12B H12B . . 119.3 ?
C6A C13A C14A . . 123.1(7) ?
C6A C13A H13A . . 118.5 ?
C14A C13A H13A . . 118.5 ?
C6B C13B C14B . . 122.1(6) ?
C6B C13B H13 . . 118.9 ?
C14B C13B H13 . . 118.9 ?
O1A C14A C13A . . 124.0(7) ?
O1A C14A H14A . . 118.0 ?
C13A C14A H14A . . 118.0 ?
O1B C14B C13B . . 122.3(7) ?
O1B C14B H14 . . 118.9 ?
C13B C14B H14 . . 118.9 ?
C16A C15A C20A . . 118.5(6) ?
C16A C15A C5A . . 121.2(5) ?
C20A C15A C5A . . 120.3(6) ?
C20B C15B C16B . . 117.0(6) ?
C20B C15B C5B . . 121.1(6) ?
C16B C15B C5B . . 121.9(6) ?
C15A C16A C17A . . 121.4(6) ?
C15A C16A H16A . . 119.3 ?
C17A C16A H16A . . 119.3 ?
C17B C16B C15B . . 121.9(6) ?
C17B C16B H16B . . 119.1 ?
C15B C16B H16B . . 119.1 ?
C18A C17A C16A . . 118.4(6) ?
C18A C17A H17A . . 120.8 ?
C16A C17A H17A . . 120.8 ?
C16B C17B C18B . . 119.7(6) ?
C16B C17B H17B . . 120.1 ?
C18B C17B H17B . . 120.1 ?
C17A C18A C19A . . 121.8(6) ?
C17A C18A Br2A . . 119.7(5) ?
C19A C18A Br2A . . 118.5(5) ?
C19B C18B C17B . . 119.0(6) ?
C19B C18B Br2B . . 120.9(5) ?
C17B C18B Br2B . . 120.0(5) ?
C18A C19A C20A . . 119.4(6) ?
C18A C19A H19A . . 120.3 ?
C20A C19A H19A . . 120.3 ?
C18B C19B C20B . . 121.1(6) ?
C18B C19B H19B . . 119.4 ?
C20B C19B H19B . . 119.4 ?
C19A C20A C15A . . 120.4(6) ?
C19A C20A H20A . . 119.8 ?
C15A C20A H20A . . 119.8 ?
C19B C20B C15B . . 121.2(6) ?
C19B C20B H20B . . 119.4 ?
C15B C20B H20B . . 119.4 ?

loop_
_geom_bond_atom_site_label_1
_geom_bond_atom_site_label_2
_geom_bond_site_symmetry_2
_geom_bond_distance
_geom_bond_publ_flag
Br1A C10A . 1.898(7) ?
Br1B C10B . 1.892(7) ?
Br2A C18A . 1.901(6) ?
Br2B C18B . 1.884(6) ?
O1A C14A . 1.224(8) ?
O1B C14B . 1.210(8) ?
N1A C5A . 1.321(8) ?
N1A N2A . 1.356(7) ?
N1B C5B . 1.328(7) ?
N1B N2B . 1.355(6) ?
N2A N1A 1 1.356(7) ?
N2A C3A . 1.361(8) ?
N2A C6A . 1.403(8) ?
N2B N1B 1 1.355(6) ?
N2B C3B . 1.363(7) ?
N2B C6B . 1.425(8) ?
C3A C4A . 1.316(9) ?
C3A H3A . 0.9300 ?
C3B C4B . 1.368(8) ?
C3B H3B . 0.9300 ?
C4A C5A . 1.401(9) ?
C4A H4A . 0.9300 ?
C4B C5B . 1.416(9) ?
C4B H4B . 0.9300 ?
C5A N1A 1 1.321(8) ?
C5A C15A . 1.477(8) ?
C5B N1B 1 1.328(7) ?
C5B C15B . 1.449(8) ?
C6A C13A . 1.336(8) ?
C6A C7A . 1.465(9) ?
C6B C13B . 1.325(8) ?
C6B C7B . 1.471(8) ?
C7A C8A . 1.374(9) ?
C7A C12A . 1.388(9) ?
C7B C8B . 1.379(8) ?
C7B C12B . 1.389(9) ?
C8A C9A . 1.375(9) ?
C8A H8A . 0.9300 ?
C8B C9B . 1.370(9) ?
C8B H8B . 0.9300 ?
C9A C10A . 1.339(9) ?
C9A H9A . 0.9300 ?
C9B C10B . 1.361(8) ?
C9B H9B . 0.9300 ?
C10A C11A . 1.347(10) ?
C10B C11B . 1.377(9) ?
C11A C12A . 1.375(12) ?
C11A H11A . 0.9300 ?
C11B C12B . 1.361(10) ?
C11B H11B . 0.9300 ?
C12A H12A . 0.9300 ?
C12B H12B . 0.9300 ?
C13A C14A . 1.424(10) ?
C13A H13A . 0.9300 ?
C13B C14B . 1.456(9) ?
C13B H13 . 0.9300 ?
C14A H14A . 0.9300 ?
C14B H14 . 0.9300 ?
C15A C16A . 1.379(8) ?
C15A C20A . 1.384(8) ?
C15B C20B . 1.382(8) ?
C15B C16B . 1.384(8) ?
C16A C17A . 1.385(9) ?
C16A H16A . 0.9300 ?
C16B C17B . 1.367(9) ?
C16B H16B . 0.9300 ?
C17A C18A . 1.356(8) ?
C17A H17A . 0.9300 ?
C17B C18B . 1.383(9) ?
C17B H17B . 0.9300 ?
C18A C19A . 1.371(9) ?
C18B C19B . 1.358(9) ?
C19A C20A . 1.377(9) ?
C19A H19A . 0.9300 ?
C19B C20B . 1.367(9) ?
C19B H19B . 0.9300 ?
C20A H20A . 0.9300 ?
C20B H20B . 0.9300 ?

loop_
_geom_hbond_atom_site_label_D
_geom_hbond_atom_site_label_H
_geom_hbond_atom_site_label_A
_geom_hbond_site_symmetry_A
_geom_hbond_distance_DH
_geom_hbond_distance_HA
_geom_hbond_distance_DA
_geom_hbond_angle_DHA
C13A H13A N1A 1 0.93 2.43 2.779(9) 102.2
C13B H13 N1B 1 0.93 2.38 2.743(8) 102.8
C8B H8B O1B 4_455 0.93 2.50 3.419(8) 171.6

loop_
_geom_torsion_atom_site_label_1
_geom_torsion_atom_site_label_2
_geom_torsion_atom_site_label_3
_geom_torsion_atom_site_label_4
_geom_torsion_site_symmetry_1
_geom_torsion_site_symmetry_2
_geom_torsion_site_symmetry_3
_geom_torsion_site_symmetry_4
_geom_torsion
_geom_torsion_publ_flag
C5A N1A N2A C3A . . . . -0.8(6) ?
C5A N1A N2A C6A . . . . 176.8(5) ?
C5B N1B N2B C3B . . . . 0.7(6) ?
C5B N1B N2B C6B . . . . -176.9(5) ?
N1A N2A C3A C4A 1 . . . 0.4(7) ?
N1A N2A C3A C4A . . . . 0.4(7) ?
C6A N2A C3A C4A . . . . -176.9(6) ?
N1B N2B C3B C4B 1 . . . -1.1(6) ?
N1B N2B C3B C4B . . . . -1.1(6) ?
C6B N2B C3B C4B . . . . 176.3(6) ?
N2A C3A C4A C5A . . . . 0.2(7) ?
N2B C3B C4B C5B . . . . 0.9(7) ?
N2A N1A C5A C4A . . . . 0.9(6) ?
N2A N1A C5A C15A . . . . 178.9(5) ?
C3A C4A C5A N1A . . . . -0.7(7) ?
C3A C4A C5A C15A . . . . -178.5(6) ?
N2B N1B C5B C4B . . . . -0.1(6) ?
N2B N1B C5B C15B . . . . -179.4(5) ?
C3B C4B C5B N1B . . . 1 -0.5(7) ?
C3B C4B C5B N1B . . . . -0.5(7) ?
C3B C4B C5B C15B . . . . 178.7(6) ?
N1A N2A C6A C13A . . . . -1.6(8) ?
C3A N2A C6A C13A . . . . 175.4(6) ?
N1A N2A C6A C7A . . . . 178.9(5) ?
C3A N2A C6A C7A . . . . -4.1(9) ?
N1B N2B C6B C13B . . . . 7.6(8) ?
C3B N2B C6B C13B . . . . -169.6(6) ?
N1B N2B C6B C7B . . . . -173.3(5) ?
C3B N2B C6B C7B . . . . 9.5(8) ?
C13A C6A C7A C8A . . . . -75.2(8) ?
N2A C6A C7A C8A . . . . 104.3(7) ?
C13A C6A C7A C12A . . . . 102.4(9) ?
N2A C6A C7A C12A . . . . -78.1(8) ?
C13B C6B C7B C8B . . . . 67.2(9) ?
N2B C6B C7B C8B . . . . -111.8(6) ?
C13B C6B C7B C12B . . . . -109.5(8) ?
N2B C6B C7B C12B . . . . 71.5(8) ?
C12A C7A C8A C9A . . . . -2.4(10) ?
C6A C7A C8A C9A . . . . 175.4(6) ?
C12B C7B C8B C9B . . . . -1.3(10) ?
C6B C7B C8B C9B . . . . -178.0(6) ?
C7A C8A C9A C10A . . . . 0.5(11) ?
C7B C8B C9B C10B . . . . 2.4(10) ?
C8A C9A C10A C11A . . . . 1.0(11) ?
C8A C9A C10A Br1A . . . . -175.8(5) ?
C8B C9B C10B C11B . . . . -2.0(10) ?
C8B C9B C10B Br1B . . . . 177.8(5) ?
C9A C10A C11A C12A . . . . -0.5(12) ?
Br1A C10A C11A C12A . . . . 176.3(6) ?
C9B C10B C11B C12B . . . . 0.7(10) ?
Br1B C10B C11B C12B . . . . -179.1(6) ?
C10A C11A C12A C7A . . . . -1.5(12) ?
C8A C7A C12A C11A . . . . 2.9(11) ?
C6A C7A C12A C11A . . . . -174.8(7) ?
C10B C11B C12B C7B . . . . 0.3(11) ?
C8B C7B C12B C11B . . . . 0.0(11) ?
C6B C7B C12B C11B . . . . 176.8(7) ?
N2A C6A C13A C14A . . . . 179.3(6) ?
C7A C6A C13A C14A . . . . -1.2(10) ?
N2B C6B C13B C14B . . . . -177.0(5) ?
C7B C6B C13B C14B . . . . 4.0(10) ?
C6A C13A C14A O1A . . . . -177.9(7) ?
C6B C13B C14B O1B . . . . 179.4(7) ?
N1A C5A C15A C16A . . . . -173.0(5) ?
C4A C5A C15A C16A . . . . 4.7(9) ?
N1A C5A C15A C20A . . . . 5.9(8) ?
C4A C5A C15A C20A . . . . -176.4(6) ?
N1B C5B C15B C20B . . . . -3.8(8) ?
C4B C5B C15B C20B . . . . 177.0(6) ?
N1B C5B C15B C16B . . . . 174.8(5) ?
C4B C5B C15B C16B . . . . -4.4(9) ?
C20A C15A C16A C17A . . . . 0.0(8) ?
C5A C15A C16A C17A . . . . 178.9(6) ?
C20B C15B C16B C17B . . . . 1.5(9) ?
C5B C15B C16B C17B . . . . -177.1(6) ?
C15A C16A C17A C18A . . . . -1.7(9) ?
C15B C16B C17B C18B . . . . -0.3(10) ?
C16A C17A C18A C19A . . . . 2.4(9) ?
C16A C17A C18A Br2A . . . . -177.3(5) ?
C16B C17B C18B C19B . . . . -1.1(9) ?
C16B C17B C18B Br2B . . . . 177.0(5) ?
C17A C18A C19A C20A . . . . -1.3(9) ?
Br2A C18A C19A C20A . . . . 178.4(5) ?
C17B C18B C19B C20B . . . . 1.1(9) ?
Br2B C18B C19B C20B . . . . -176.9(5) ?
C18A C19A C20A C15A . . . . -0.5(9) ?
C16A C15A C20A C19A . . . . 1.1(8) ?
C5A C15A C20A C19A . . . . -177.8(5) ?
C18B C19B C20B C15B . . . . 0.2(9) ?
C16B C15B C20B C19B . . . . -1.5(8) ?
C5B C15B C20B C19B . . . . 177.2(5) ?
